data_7116608
loop_
_publ_author_name
'Rinta Sato'
'Kosuke Suzuki'
'Takuo Minato'
'Masahiro Shinoe'
'Kazuya Yamaguchi'
'Noritaka Mizuno'

_publ_section_title
;
 Field-induced slow magnetic relaxation of octahedrally coordinated
 mononuclear Fe(III)-, Co(II)-, and Mn(III)-containing polyoxometalates
;
_journal_name_full Chem.Commun.
_journal_page_first 4081
_journal_paper_doi 10.1039/C4cc09435B
_journal_volume 51
_journal_year 2015
_chemical_formula_sum 'C114 Mn N7 O74 Si2 W18'
_chemical_formula_weight 6071.63
_space_group_crystal_system monoclinic
_space_group_IT_number 15
_space_group_name_Hall '-C 2yc'
_space_group_name_H-M_alt 'C 1 2/c 1'
_symmetry_space_group_name_Hall '-C 2yc'
_symmetry_space_group_name_H-M 'C 1 2/c 1'
_atom_sites_solution_hydrogens none
_audit_creation_method SHELXL-2014/6
_audit_update_record
;
2015-01-13 deposited with the CCDC.
2015-01-30 downloaded from the CCDC.
;
_cell_angle_alpha 90
_cell_angle_beta 113.89
_cell_angle_gamma 90
_cell_formula_units_Z 4
_cell_length_a 35.6567(2)
_cell_length_b 14.45530(10)
_cell_length_c 38.3421(3)
_cell_measurement_temperature 123(2)
_cell_volume 18069.4(2)
_computing_cell_refinement HKL2000
_computing_data_collection 'Rigaku CrystalClear'
_computing_data_reduction HKL2000
_computing_structure_refinement 'SHELXL-2014/6 (Sheldrick, 2014)'
_computing_structure_solution 'SHELXS-97 (Sheldrick, 1990)'
_diffrn_ambient_temperature 123(2)
_diffrn_measured_fraction_theta_full 0.994
_diffrn_measured_fraction_theta_max 0.987
_diffrn_radiation_type MoK\a
_diffrn_radiation_wavelength 0.71069
_diffrn_reflns_av_unetI/netI 0.0298
_diffrn_reflns_Laue_measured_fraction_full 0.994
_diffrn_reflns_Laue_measured_fraction_max 0.987
_diffrn_reflns_number 24985
_diffrn_reflns_point_group_measured_fraction_full 0.994
_diffrn_reflns_point_group_measured_fraction_max 0.987
_diffrn_reflns_theta_full 25.240
_diffrn_reflns_theta_max 29.553
_diffrn_reflns_theta_min 1.555
_exptl_absorpt_coefficient_mu 11.561
_exptl_absorpt_correction_T_max 0.561
_exptl_absorpt_correction_T_min 0.339
_exptl_absorpt_correction_type empirical
_exptl_absorpt_process_details 'HKL2000 DENZO SCALEPACK'
_exptl_crystal_colour green
_exptl_crystal_density_diffrn 2.232
_exptl_crystal_density_method 'not measured'
_exptl_crystal_description plate
_exptl_crystal_F_000 10840
_exptl_crystal_size_max 0.10
_exptl_crystal_size_mid 0.10
_exptl_crystal_size_min 0.05
_refine_diff_density_max 2.980
_refine_diff_density_min -2.170
_refine_diff_density_rms 0.248
_refine_ls_extinction_method none
_refine_ls_goodness_of_fit_ref 1.084
_refine_ls_hydrogen_treatment none
_refine_ls_matrix_type full
_refine_ls_number_parameters 687
_refine_ls_number_reflns 24985
_refine_ls_number_restraints 60
_refine_ls_restrained_S_all 1.086
_refine_ls_R_factor_all 0.0514
_refine_ls_R_factor_gt 0.0469
_refine_ls_shift/su_max 0.003
_refine_ls_shift/su_mean 0.000
_refine_ls_structure_factor_coef Fsqd
_refine_ls_weighting_details 'w=1/[\s^2^(Fo^2^)+(0.0392P)^2^+638.1688P] where P=(Fo^2^+2Fc^2^)/3'
_refine_ls_weighting_scheme calc
_refine_ls_wR_factor_gt 0.1120
_refine_ls_wR_factor_ref 0.1161
_reflns_Friedel_coverage 0.000
_reflns_number_gt 23030
_reflns_number_total 24985
_reflns_threshold_expression 'I > 2\s(I)'
_cod_data_source_file c4cc09435b2.cif
_cod_data_source_block shelx_b
_cod_database_code 7116608
_shelx_space_group_comment
;
The symmetry employed for this shelxl refinement is uniquely defined
by the following loop, which should always be used as a source of
symmetry information in preference to the above space-group names.
They are only intended as comments.
;
_shelx_estimated_absorpt_t_min 0.391
_shelx_estimated_absorpt_t_max 0.596
_shelxl_version_number 2014/6

loop_
_space_group_symop_operation_xyz
'x, y, z'
'-x, y, -z+1/2'
'x+1/2, y+1/2, z'
'-x+1/2, y+1/2, -z+1/2'
'-x, -y, -z'
'x, -y, z-1/2'
'-x+1/2, -y+1/2, -z'
'x+1/2, -y+1/2, z-1/2'

loop_
_atom_site_label
_atom_site_type_symbol
_atom_site_fract_x
_atom_site_fract_y
_atom_site_fract_z
_atom_site_U_iso_or_equiv
_atom_site_adp_type
_atom_site_occupancy
_atom_site_site_symmetry_order
_atom_site_calc_flag
_atom_site_refinement_flags_posn
_atom_site_refinement_flags_adp
_atom_site_refinement_flags_occupancy
_atom_site_disorder_assembly
_atom_site_disorder_group
W1 W 0.49625(2) -0.15926(2) 0.55730(2) 0.02135(6) Uani 1 1 d . . . . .
W2 W 0.57632(2) -0.13916(2) 0.53458(2) 0.02188(6) Uani 1 1 d . . . . .
W3 W 0.64653(2) 0.05646(2) 0.57453(2) 0.02541(7) Uani 1 1 d . . . . .
W4 W 0.62064(2) 0.23431(2) 0.61391(2) 0.02557(7) Uani 1 1 d . . . . .
W5 W 0.53831(2) 0.19488(2) 0.64684(2) 0.02621(7) Uani 1 1 d . . . . .
W6 W 0.47388(2) 0.02118(2) 0.61377(2) 0.02632(7) Uani 1 1 d . . . . .
W7 W 0.56231(2) -0.13188(2) 0.66130(2) 0.02766(7) Uani 1 1 d . . . . .
W8 W 0.64343(2) -0.12693(2) 0.63932(2) 0.02754(7) Uani 1 1 d . . . . .
W9 W 0.62880(2) 0.04809(2) 0.68934(2) 0.02772(7) Uani 1 1 d . . . . .
Mn1 Mn 0.5000 0.0000 0.5000 0.0190(3) Uani 1 2 d S . P . .
Si1 Si 0.56185(6) 0.03212(13) 0.59405(5) 0.0182(3) Uani 1 1 d . . . . .
O1 O 0.47116(16) -0.1037(4) 0.50910(14) 0.0226(10) Uani 1 1 d . . . . .
O2 O 0.53618(16) -0.0875(4) 0.49076(14) 0.0235(10) Uani 1 1 d . . . . .
O3 O 0.61197(17) 0.1368(4) 0.52346(16) 0.0318(12) Uani 1 1 d . . . . .
O4 O 0.59751(18) 0.2941(4) 0.57016(17) 0.0324(12) Uani 1 1 d . . . . .
O5 O 0.49156(18) 0.2544(4) 0.59536(16) 0.0293(11) Uani 1 1 d . . . . .
O6 O 0.44405(16) 0.1044(4) 0.57085(15) 0.0253(10) Uani 1 1 d . . . . .
O7 O 0.46427(18) -0.2532(4) 0.55143(15) 0.0290(11) Uani 1 1 d . . . . .
O8 O 0.59774(17) -0.2168(4) 0.51402(16) 0.0304(12) Uani 1 1 d . . . . .
O9 O 0.68792(17) 0.0502(4) 0.56215(19) 0.0354(13) Uani 1 1 d . . . . .
O10 O 0.65138(19) 0.3183(4) 0.64343(18) 0.0361(13) Uani 1 1 d . . . . .
O11 O 0.5359(2) 0.2858(4) 0.67475(17) 0.0351(13) Uani 1 1 d . . . . .
O12 O 0.4343(2) -0.0085(4) 0.62603(18) 0.0369(14) Uani 1 1 d . . . . .
O13 O 0.53669(17) -0.2165(3) 0.54277(15) 0.0245(10) Uani 1 1 d . . . . .
O14 O 0.61143(15) -0.0344(4) 0.54169(14) 0.0233(10) Uani 1 1 d . . . . .
O15 O 0.66112(16) 0.1709(4) 0.60076(17) 0.0285(11) Uani 1 1 d . . . . .
O16 O 0.57353(17) 0.2435(4) 0.62604(16) 0.0278(11) Uani 1 1 d . . . . .
O17 O 0.49107(18) 0.1294(4) 0.64578(16) 0.0296(12) Uani 1 1 d . . . . .
O18 O 0.47105(16) -0.0695(4) 0.57786(14) 0.0241(10) Uani 1 1 d . . . . .
O19 O 0.54095(15) -0.0407(3) 0.55916(13) 0.0198(9) Uani 1 1 d . . . . .
O20 O 0.59204(15) 0.1016(4) 0.58446(14) 0.0223(10) Uani 1 1 d . . . . .
O21 O 0.52700(16) 0.0846(4) 0.60373(14) 0.0221(10) Uani 1 1 d . . . . .
O22 O 0.59018(16) -0.0269(3) 0.63258(13) 0.0221(10) Uani 1 1 d . . . . .
O23 O 0.53395(17) -0.1749(4) 0.60998(14) 0.0251(10) Uani 1 1 d . . . . .
O24 O 0.61152(16) -0.1605(4) 0.58903(14) 0.0258(11) Uani 1 1 d . . . . .
O25 O 0.66155(16) -0.0215(4) 0.61500(15) 0.0270(11) Uani 1 1 d . . . . .
O26 O 0.63884(17) 0.1361(4) 0.66052(15) 0.0276(11) Uani 1 1 d . . . . .
O27 O 0.57726(18) 0.1213(4) 0.68096(15) 0.0285(11) Uani 1 1 d . . . . .
O28 O 0.51743(18) -0.0503(4) 0.65097(15) 0.0284(11) Uani 1 1 d . . . . .
O29 O 0.61200(18) -0.1910(4) 0.66021(15) 0.0291(11) Uani 1 1 d . . . . .
O30 O 0.66351(18) -0.0451(4) 0.68386(16) 0.0324(12) Uani 1 1 d . . . . .
O31 O 0.59741(19) -0.0534(4) 0.70042(16) 0.0322(12) Uani 1 1 d . . . . .
O32 O 0.5517(2) -0.2175(5) 0.68722(18) 0.0414(15) Uani 1 1 d . . . . .
O33 O 0.6852(2) -0.1986(5) 0.65120(18) 0.0389(14) Uani 1 1 d . . . . .
O34 O 0.6584(2) 0.0809(5) 0.73541(18) 0.0409(15) Uani 1 1 d . . . . .
O35 O 0.51438(19) 0.2759(5) 0.53881(18) 0.0397(14) Uani 1 1 d . . . . .
O36 O 0.6096(3) 0.3141(6) 0.5059(3) 0.066(2) Uani 1 1 d . . . . .
N101 N 0.6875(3) 0.9044(7) 0.4767(3) 0.050(2) Uiso 1 1 d . . . A 1
N201 N 0.7379(3) 0.8100(6) 0.7804(3) 0.048(2) Uiso 1 1 d . . . B 1
N301 N 0.5394(3) 0.5387(8) 0.6154(3) 0.059(2) Uiso 1 1 d . . . C 1
N401 N 0.5000 0.0848(14) 0.7500 0.096(3) Uiso 1 2 d DS U P D 1
C101 C 0.6604(5) 0.9906(11) 0.4657(4) 0.072(2) Uiso 1 1 d . U . A 1
C102 C 0.6612(5) 1.0400(11) 0.4304(5) 0.074(2) Uiso 1 1 d . U . A 1
C103 C 0.6389(5) 1.1357(11) 0.4302(5) 0.077(2) Uiso 1 1 d . U . A 1
C104 C 0.6350(5) 1.1872(12) 0.3920(5) 0.084(3) Uiso 1 1 d . U . A 1
C111 C 0.7326(4) 0.9308(10) 0.4881(4) 0.068(2) Uiso 1 1 d . U . A 1
C112 C 0.7507(5) 0.9958(11) 0.5210(4) 0.0695(19) Uiso 1 1 d . U . A 1
C113 C 0.7981(5) 0.9985(11) 0.5346(4) 0.072(2) Uiso 1 1 d . U . A 1
C114 C 0.8180(5) 1.0699(11) 0.5670(5) 0.078(2) Uiso 1 1 d . U . A 1
C121 C 0.6796(4) 0.8643(10) 0.5103(4) 0.066(2) Uiso 1 1 d . U . A 1
C122 C 0.7074(4) 0.7797(10) 0.5304(4) 0.0682(19) Uiso 1 1 d . U . A 1
C123 C 0.7061(5) 0.7666(11) 0.5685(4) 0.0701(19) Uiso 1 1 d . U . A 1
C124 C 0.7376(5) 0.7030(11) 0.5984(5) 0.077(2) Uiso 1 1 d . U . A 1
C131 C 0.6793(4) 0.8335(9) 0.4446(4) 0.0613(18) Uiso 1 1 d . U . A 1
C132 C 0.6357(4) 0.7983(10) 0.4269(4) 0.0620(17) Uiso 1 1 d . U . A 1
C133 C 0.6334(4) 0.7279(10) 0.3959(4) 0.0628(17) Uiso 1 1 d . U . A 1
C134 C 0.5876(4) 0.6952(10) 0.3725(4) 0.066(2) Uiso 1 1 d . U . A 1
C201 C 0.7458(5) 0.8065(11) 0.7443(4) 0.073(2) Uiso 1 1 d . U . B 1
C202 C 0.7913(5) 0.7984(11) 0.7522(5) 0.075(2) Uiso 1 1 d . U . B 1
C203 C 0.7950(5) 0.8001(11) 0.7139(5) 0.077(2) Uiso 1 1 d . U . B 1
C204 C 0.8371(5) 0.7840(12) 0.7164(5) 0.082(3) Uiso 1 1 d . U . B 1
C211 C 0.7591(5) 0.8919(12) 0.8063(5) 0.083(3) Uiso 1 1 d . U . B 1
C212 C 0.7482(5) 0.9845(13) 0.7859(5) 0.085(2) Uiso 1 1 d . U . B 1
C213 C 0.7738(6) 1.0615(13) 0.8155(5) 0.087(2) Uiso 1 1 d . U . B 1
C214 C 0.7545(6) 1.0838(14) 0.8448(6) 0.095(3) Uiso 1 1 d . U . B 1
C221 C 0.6907(5) 0.8159(12) 0.7656(5) 0.082(2) Uiso 1 1 d . U . B 1
C222 C 0.6756(5) 0.8209(12) 0.7983(5) 0.083(2) Uiso 1 1 d . U . B 1
C223 C 0.6282(5) 0.8098(12) 0.7819(5) 0.085(2) Uiso 1 1 d . U . B 1
C224 C 0.6170(6) 0.7056(13) 0.7694(5) 0.091(3) Uiso 1 1 d . U . B 1
C231 C 0.7543(4) 0.7247(9) 0.8060(4) 0.0563(17) Uiso 1 1 d . U . B 1
C232 C 0.7381(4) 0.6347(9) 0.7864(4) 0.0582(16) Uiso 1 1 d . U . B 1
C233 C 0.7516(4) 0.5572(9) 0.8161(4) 0.0595(16) Uiso 1 1 d . U . B 1
C234 C 0.7315(4) 0.5519(10) 0.8436(4) 0.063(2) Uiso 1 1 d . U . B 1
C301 C 0.5146(6) 0.6076(13) 0.6263(5) 0.091(3) Uiso 1 1 d . U . C 1
C302 C 0.4835(6) 0.5638(13) 0.6405(5) 0.092(3) Uiso 1 1 d . U . C 1
C303 C 0.4561(6) 0.6399(14) 0.6448(5) 0.093(3) Uiso 1 1 d . U . C 1
C304 C 0.4261(6) 0.5967(14) 0.6595(6) 0.096(3) Uiso 1 1 d . U . C 1
C311 C 0.5125(5) 0.4717(11) 0.5842(5) 0.077(2) Uiso 1 1 d . U . C 1
C312 C 0.4852(5) 0.5211(12) 0.5462(5) 0.078(2) Uiso 1 1 d . U . C 1
C313 C 0.4495(5) 0.4577(12) 0.5209(5) 0.079(2) Uiso 1 1 d . U . C 1
C314 C 0.4187(5) 0.4366(12) 0.5361(5) 0.083(3) Uiso 1 1 d . U . C 1
C321 C 0.5672(5) 0.5946(11) 0.6008(4) 0.070(2) Uiso 1 1 d . U . C 1
C322 C 0.5971(5) 0.5322(11) 0.5916(4) 0.071(2) Uiso 1 1 d . U . C 1
C323 C 0.6225(5) 0.5940(11) 0.5766(4) 0.072(2) Uiso 1 1 d . U . C 1
C324 C 0.6532(5) 0.5331(11) 0.5675(5) 0.075(2) Uiso 1 1 d . U . C 1
C331 C 0.5647(6) 0.4759(14) 0.6498(6) 0.095(3) Uiso 1 1 d . U . C 1
C332 C 0.5953(6) 0.5330(14) 0.6833(6) 0.096(3) Uiso 1 1 d . U . C 1
C333 C 0.6151(6) 0.4723(14) 0.7186(6) 0.098(3) Uiso 1 1 d . U . C 1
C334 C 0.5869(6) 0.4650(15) 0.7375(6) 0.102(3) Uiso 1 1 d . U . C 1
C401 C 0.5423(5) 0.079(3) 0.7872(5) 0.095(3) Uiso 0.5 1 d D U P D 1
C402 C 0.5856(7) 0.081(3) 0.7868(9) 0.094(3) Uiso 0.5 1 d D U P D 1
C403 C 0.6211(8) 0.061(3) 0.8259(9) 0.094(3) Uiso 0.5 1 d D U P D 1
C404 C 0.6655(9) 0.067(3) 0.8287(11) 0.095(3) Uiso 0.5 1 d D U P D 1
C411 C 0.4883(10) 0.1770(15) 0.7664(10) 0.096(3) Uiso 0.5 1 d D U P D 1
C412 C 0.5179(10) 0.2497(19) 0.7616(11) 0.097(3) Uiso 0.5 1 d D U P D 1
C413 C 0.5006(12) 0.3468(18) 0.7637(10) 0.097(3) Uiso 0.5 1 d D U P D 1
C414 C 0.5179(11) 0.443(2) 0.7607(11) 0.098(3) Uiso 0.5 1 d D U P D 1
C421 C 0.4918(11) -0.0038(12) 0.7710(8) 0.096(3) Uiso 0.5 1 d D U P D 1
C422 C 0.5000 -0.0884(17) 0.7500 0.097(3) Uiso 1 2 d DS U P D 1
C423 C 0.5115(11) -0.1717(13) 0.7779(6) 0.097(3) Uiso 0.5 1 d D U P D 1
C424 C 0.5000 -0.2551(18) 0.7500 0.097(3) Uiso 1 2 d DS U P D 1
O500 O 0.7588(7) 0.0975(17) 0.4485(6) 0.187(8) Uiso 1 1 d . . . E 1
C500 C 0.7725(8) 0.1726(18) 0.4432(7) 0.118(7) Uiso 1 1 d . . . E 1
C501 C 0.7955(10) 0.238(2) 0.4764(10) 0.178(12) Uiso 1 1 d . . . E 1
C502 C 0.7644(8) 0.1963(19) 0.4069(8) 0.140(9) Uiso 1 1 d . . . E 1

loop_
_atom_site_aniso_label
_atom_site_aniso_U_11
_atom_site_aniso_U_22
_atom_site_aniso_U_33
_atom_site_aniso_U_23
_atom_site_aniso_U_13
_atom_site_aniso_U_12
W1 0.02593(14) 0.01963(12) 0.01931(12) -0.00063(9) 0.01000(10) -0.00304(10)
W2 0.02294(13) 0.02136(13) 0.02162(13) -0.00126(10) 0.00930(10) 0.00165(10)
W3 0.02051(13) 0.02653(14) 0.02897(15) -0.00046(11) 0.00980(11) -0.00131(10)
W4 0.02468(14) 0.02303(14) 0.02624(14) -0.00193(11) 0.00745(11) -0.00439(11)
W5 0.03455(16) 0.02328(14) 0.02346(14) -0.00393(10) 0.01449(12) -0.00174(11)
W6 0.03097(15) 0.02739(14) 0.02677(14) -0.00396(11) 0.01807(12) -0.00373(11)
W7 0.03738(17) 0.02527(14) 0.01846(13) 0.00263(10) 0.00938(12) -0.00462(12)
W8 0.02755(15) 0.02590(14) 0.02306(14) 0.00265(11) 0.00394(11) 0.00513(11)
W9 0.03302(16) 0.02503(14) 0.01796(13) 0.00011(10) 0.00294(11) -0.00151(11)
Mn1 0.0204(7) 0.0188(6) 0.0184(6) -0.0002(5) 0.0085(5) -0.0006(5)
Si1 0.0206(8) 0.0172(8) 0.0157(8) -0.0003(6) 0.0064(7) -0.0009(7)
O1 0.025(2) 0.023(2) 0.020(2) 0.0004(19) 0.009(2) -0.0023(19)
O2 0.025(2) 0.026(3) 0.019(2) 0.0004(19) 0.009(2) 0.000(2)
O3 0.027(3) 0.036(3) 0.029(3) 0.009(2) 0.008(2) -0.003(2)
O4 0.030(3) 0.031(3) 0.034(3) 0.004(2) 0.011(2) -0.004(2)
O5 0.032(3) 0.026(3) 0.031(3) 0.000(2) 0.014(2) 0.005(2)
O6 0.024(2) 0.029(3) 0.022(2) 0.001(2) 0.009(2) 0.004(2)
O7 0.036(3) 0.030(3) 0.021(2) -0.002(2) 0.011(2) -0.001(2)
O8 0.029(3) 0.033(3) 0.031(3) 0.000(2) 0.014(2) 0.004(2)
O9 0.023(3) 0.038(3) 0.044(3) 0.002(3) 0.012(2) -0.001(2)
O10 0.034(3) 0.034(3) 0.034(3) -0.001(2) 0.006(3) -0.007(2)
O11 0.047(4) 0.031(3) 0.028(3) -0.005(2) 0.016(3) -0.001(3)
O12 0.046(4) 0.038(3) 0.036(3) -0.007(3) 0.025(3) -0.006(3)
O13 0.031(3) 0.018(2) 0.028(3) 0.0025(19) 0.016(2) 0.002(2)
O14 0.019(2) 0.027(3) 0.023(2) -0.0006(19) 0.0077(19) -0.0006(19)
O15 0.022(2) 0.028(3) 0.035(3) -0.003(2) 0.011(2) -0.005(2)
O16 0.030(3) 0.025(3) 0.028(3) -0.003(2) 0.011(2) -0.001(2)
O17 0.039(3) 0.029(3) 0.026(3) -0.003(2) 0.019(2) 0.002(2)
O18 0.028(3) 0.026(3) 0.022(2) -0.0002(19) 0.013(2) -0.001(2)
O19 0.021(2) 0.020(2) 0.017(2) 0.0008(17) 0.0064(18) -0.0013(18)
O20 0.021(2) 0.023(2) 0.021(2) -0.0017(19) 0.0059(19) -0.0018(19)
O21 0.027(2) 0.024(2) 0.018(2) -0.0026(18) 0.0120(19) -0.0024(19)
O22 0.027(2) 0.020(2) 0.016(2) 0.0018(17) 0.0048(19) 0.0005(19)
O23 0.030(3) 0.024(2) 0.017(2) 0.0010(19) 0.004(2) -0.001(2)
O24 0.027(3) 0.028(3) 0.019(2) 0.0033(19) 0.006(2) 0.002(2)
O25 0.022(2) 0.028(3) 0.027(3) 0.001(2) 0.006(2) 0.000(2)
O26 0.027(3) 0.029(3) 0.023(3) -0.002(2) 0.006(2) 0.001(2)
O27 0.037(3) 0.026(3) 0.021(2) -0.001(2) 0.011(2) -0.003(2)
O28 0.040(3) 0.026(3) 0.024(3) 0.001(2) 0.017(2) -0.003(2)
O29 0.037(3) 0.023(3) 0.021(2) 0.002(2) 0.006(2) 0.003(2)
O30 0.032(3) 0.030(3) 0.025(3) -0.001(2) 0.001(2) 0.001(2)
O31 0.043(3) 0.028(3) 0.024(3) 0.003(2) 0.011(2) -0.005(2)
O32 0.060(4) 0.035(3) 0.027(3) 0.004(2) 0.015(3) -0.006(3)
O33 0.039(3) 0.036(3) 0.034(3) 0.008(3) 0.006(3) 0.008(3)
O34 0.047(4) 0.037(3) 0.027(3) 0.001(2) 0.004(3) 0.001(3)
O35 0.031(3) 0.057(4) 0.031(3) -0.007(3) 0.013(3) -0.001(3)
O36 0.073(6) 0.059(5) 0.065(6) 0.003(4) 0.026(5) -0.015(4)

loop_
_atom_type_symbol
_atom_type_description
_atom_type_scat_dispersion_real
_atom_type_scat_dispersion_imag
_atom_type_scat_source
C C 0.0033 0.0016 'International Tables Vol C Tables 4.2.6.8 and 6.1.1.4'
N N 0.0061 0.0033 'International Tables Vol C Tables 4.2.6.8 and 6.1.1.4'
O O 0.0106 0.0060 'International Tables Vol C Tables 4.2.6.8 and 6.1.1.4'
Si Si 0.0817 0.0704 'International Tables Vol C Tables 4.2.6.8 and 6.1.1.4'
Mn Mn 0.3368 0.7283 'International Tables Vol C Tables 4.2.6.8 and 6.1.1.4'
W W -0.8490 6.8722 'International Tables Vol C Tables 4.2.6.8 and 6.1.1.4'

loop_
_geom_angle_atom_site_label_1
_geom_angle_atom_site_label_2
_geom_angle_atom_site_label_3
_geom_angle
_geom_angle_site_symmetry_1
_geom_angle_site_symmetry_3
O7 W1 O1 100.5(2) . .
O7 W1 O18 101.0(2) . .
O1 W1 O18 90.0(2) . .
O7 W1 O13 99.0(2) . .
O1 W1 O13 90.8(2) . .
O18 W1 O13 159.5(2) . .
O7 W1 O23 100.8(2) . .
O1 W1 O23 158.6(2) . .
O18 W1 O23 83.8(2) . .
O13 W1 O23 88.1(2) . .
O7 W1 O19 173.0(2) . .
O1 W1 O19 76.23(19) . .
O18 W1 O19 85.3(2) . .
O13 W1 O19 75.0(2) . .
O23 W1 O19 82.9(2) . .
O7 W1 Mn1 132.83(18) . .
O1 W1 Mn1 32.61(15) . .
O18 W1 Mn1 87.27(15) . .
O13 W1 Mn1 82.37(15) . .
O23 W1 Mn1 126.32(16) . .
O19 W1 Mn1 43.62(12) . .
O8 W2 O2 99.8(3) . .
O8 W2 O14 101.3(2) . .
O2 W2 O14 91.7(2) . .
O8 W2 O13 100.8(3) . .
O2 W2 O13 91.9(2) . .
O14 W2 O13 156.6(2) . .
O8 W2 O24 100.0(3) . .
O2 W2 O24 160.2(2) . .
O14 W2 O24 82.8(2) . .
O13 W2 O24 86.1(2) . .
O8 W2 O19 174.3(2) . .
O2 W2 O19 77.1(2) . .
O14 W2 O19 83.64(19) . .
O13 W2 O19 74.70(19) . .
O24 W2 O19 83.4(2) . .
O8 W2 Mn1 132.86(19) . .
O2 W2 Mn1 33.25(16) . .
O14 W2 Mn1 87.65(15) . .
O13 W2 Mn1 82.84(15) . .
O24 W2 Mn1 127.15(16) . .
O19 W2 Mn1 43.87(12) . .
O9 W3 O25 102.3(3) . .
O9 W3 O15 96.3(3) . .
O25 W3 O15 99.5(2) . .
O9 W3 O14 100.9(3) . .
O25 W3 O14 91.4(2) . .
O15 W3 O14 157.1(2) . .
O9 W3 O3 90.9(3) . .
O25 W3 O3 164.5(2) . .
O15 W3 O3 86.9(2) . .
O14 W3 O3 78.0(2) . .
O9 W3 O20 165.0(3) . .
O25 W3 O20 90.7(2) . .
O15 W3 O20 74.0(2) . .
O14 W3 O20 86.0(2) . .
O3 W3 O20 77.4(2) . .
O10 W4 O4 102.0(3) . .
O10 W4 O16 100.3(3) . .
O4 W4 O16 94.5(3) . .
O10 W4 O15 99.3(3) . .
O4 W4 O15 95.4(3) . .
O16 W4 O15 155.6(2) . .
O10 W4 O26 91.2(3) . .
O4 W4 O26 166.6(2) . .
O16 W4 O26 81.1(2) . .
O15 W4 O26 84.2(2) . .
O10 W4 O20 166.4(2) . .
O4 W4 O20 89.9(2) . .
O16 W4 O20 85.3(2) . .
O15 W4 O20 72.6(2) . .
O26 W4 O20 77.22(19) . .
O11 W5 O27 102.4(3) . .
O11 W5 O16 100.8(3) . .
O27 W5 O16 94.4(3) . .
O11 W5 O17 97.3(3) . .
O27 W5 O17 97.8(3) . .
O16 W5 O17 155.4(2) . .
O11 W5 O5 92.8(3) . .
O27 W5 O5 164.7(2) . .
O16 W5 O5 82.3(2) . .
O17 W5 O5 80.4(2) . .
O11 W5 O21 167.5(3) . .
O27 W5 O21 88.4(2) . .
O16 W5 O21 84.5(2) . .
O17 W5 O21 74.7(2) . .
O5 W5 O21 76.5(2) . .
O12 W6 O18 102.8(3) . .
O12 W6 O28 99.7(3) . .
O18 W6 O28 87.5(2) . .
O12 W6 O17 96.5(3) . .
O18 W6 O17 160.7(2) . .
O28 W6 O17 90.6(2) . .
O12 W6 O6 99.0(3) . .
O18 W6 O6 87.9(2) . .
O28 W6 O6 161.3(2) . .
O17 W6 O6 87.8(2) . .
O12 W6 O21 169.5(2) . .
O18 W6 O21 87.6(2) . .
O28 W6 O21 82.2(2) . .
O17 W6 O21 73.1(2) . .
O6 W6 O21 79.5(2) . .
O32 W7 O31 101.7(3) . .
O32 W7 O28 101.7(3) . .
O31 W7 O28 91.4(3) . .
O32 W7 O23 102.2(3) . .
O31 W7 O23 155.9(2) . .
O28 W7 O23 86.4(2) . .
O32 W7 O29 96.3(3) . .
O31 W7 O29 88.0(3) . .
O28 W7 O29 161.7(2) . .
O23 W7 O29 86.7(2) . .
O32 W7 O22 168.4(3) . .
O31 W7 O22 73.2(2) . .
O28 W7 O22 88.9(2) . .
O23 W7 O22 82.8(2) . .
O29 W7 O22 73.4(2) . .
O33 W8 O24 102.6(3) . .
O33 W8 O29 101.2(3) . .
O24 W8 O29 95.4(2) . .
O33 W8 O30 99.3(3) . .
O24 W8 O30 156.0(2) . .
O29 W8 O30 89.8(3) . .
O33 W8 O25 99.9(3) . .
O24 W8 O25 83.9(2) . .
O29 W8 O25 158.5(2) . .
O30 W8 O25 82.8(2) . .
O33 W8 O22 171.8(2) . .
O24 W8 O22 85.3(2) . .
O29 W8 O22 75.5(2) . .
O30 W8 O22 73.4(2) . .
O25 W8 O22 83.0(2) . .
O34 W9 O26 104.0(3) . .
O34 W9 O30 98.8(3) . .
O26 W9 O30 97.6(3) . .
O34 W9 O31 98.6(3) . .
O26 W9 O31 155.9(2) . .
O30 W9 O31 87.1(3) . .
O34 W9 O27 99.2(3) . .
O26 W9 O27 85.8(2) . .
O30 W9 O27 160.3(2) . .
O31 W9 O27 82.3(2) . .
O34 W9 O22 168.0(3) . .
O26 W9 O22 86.8(2) . .
O30 W9 O22 74.4(2) . .
O31 W9 O22 71.6(2) . .
O27 W9 O22 86.5(2) . .
O1 Mn1 O1 180.0 5_656 .
O1 Mn1 O2 88.2(2) 5_656 5_656
O1 Mn1 O2 91.8(2) . 5_656
O1 Mn1 O2 91.8(2) 5_656 .
O1 Mn1 O2 88.2(2) . .
O2 Mn1 O2 180.0 5_656 .
O1 Mn1 O19 77.75(19) 5_656 5_656
O1 Mn1 O19 102.3(2) . 5_656
O2 Mn1 O19 78.65(19) 5_656 5_656
O2 Mn1 O19 101.35(19) . 5_656
O1 Mn1 O19 102.3(2) 5_656 .
O1 Mn1 O19 77.75(19) . .
O2 Mn1 O19 101.36(19) 5_656 .
O2 Mn1 O19 78.65(19) . .
O19 Mn1 O19 180.0(2) 5_656 .
O1 Mn1 W2 82.12(15) 5_656 5_656
O1 Mn1 W2 97.88(15) . 5_656
O2 Mn1 W2 31.84(15) 5_656 5_656
O2 Mn1 W2 148.16(15) . 5_656
O19 Mn1 W2 46.81(13) 5_656 5_656
O19 Mn1 W2 133.19(13) . 5_656
O1 Mn1 W2 97.88(15) 5_656 .
O1 Mn1 W2 82.12(15) . .
O2 Mn1 W2 148.16(15) 5_656 .
O2 Mn1 W2 31.84(15) . .
O19 Mn1 W2 133.19(13) 5_656 .
O19 Mn1 W2 46.80(13) . .
W2 Mn1 W2 180.0 5_656 .
O1 Mn1 W1 148.36(15) 5_656 .
O1 Mn1 W1 31.64(15) . .
O2 Mn1 W1 97.31(15) 5_656 .
O2 Mn1 W1 82.69(15) . .
O19 Mn1 W1 133.90(12) 5_656 .
O19 Mn1 W1 46.10(12) . .
W2 Mn1 W1 117.869(7) 5_656 .
W2 Mn1 W1 62.130(7) . .
O1 Mn1 W1 31.65(15) 5_656 5_656
O1 Mn1 W1 148.36(15) . 5_656
O2 Mn1 W1 82.69(15) 5_656 5_656
O2 Mn1 W1 97.31(15) . 5_656
O19 Mn1 W1 46.10(12) 5_656 5_656
O19 Mn1 W1 133.90(12) . 5_656
W2 Mn1 W1 62.130(7) 5_656 5_656
W2 Mn1 W1 117.871(7) . 5_656
W1 Mn1 W1 180.0 . 5_656
O20 Si1 O21 113.8(3) . .
O20 Si1 O19 109.9(3) . .
O21 Si1 O19 110.7(3) . .
O20 Si1 O22 107.6(3) . .
O21 Si1 O22 106.6(3) . .
O19 Si1 O22 108.2(3) . .
W1 O1 Mn1 115.7(3) . .
W2 O2 Mn1 114.9(3) . .
W2 O13 W1 118.8(3) . .
W3 O14 W2 149.3(3) . .
W3 O15 W4 118.5(3) . .
W5 O16 W4 151.5(3) . .
W5 O17 W6 117.6(3) . .
W6 O18 W1 151.6(3) . .
Si1 O19 Mn1 124.1(3) . .
Si1 O19 W1 125.7(3) . .
Mn1 O19 W1 90.27(17) . .
Si1 O19 W2 125.7(3) . .
Mn1 O19 W2 89.33(17) . .
W1 O19 W2 90.78(17) . .
Si1 O20 W3 124.3(3) . .
Si1 O20 W4 128.5(3) . .
W3 O20 W4 94.96(19) . .
Si1 O21 W5 125.7(3) . .
Si1 O21 W6 128.2(3) . .
W5 O21 W6 94.39(18) . .
Si1 O22 W8 126.9(3) . .
Si1 O22 W9 121.0(3) . .
W8 O22 W9 92.21(18) . .
Si1 O22 W7 122.6(3) . .
W8 O22 W7 91.60(17) . .
W9 O22 W7 93.78(17) . .
W7 O23 W1 152.9(3) . .
W8 O24 W2 155.9(3) . .
W3 O25 W8 145.4(3) . .
W9 O26 W4 153.6(3) . .
W5 O27 W9 143.0(3) . .
W7 O28 W6 147.8(3) . .
W8 O29 W7 119.5(3) . .
W9 O30 W8 120.0(3) . .
W7 O31 W9 121.4(3) . .
C101 N101 C111 110.4(10) . .
C101 N101 C131 115.4(10) . .
C111 N101 C131 103.5(9) . .
C101 N101 C121 103.1(10) . .
C111 N101 C121 112.4(10) . .
C131 N101 C121 112.3(10) . .
C201 N201 C211 113.0(11) . .
C201 N201 C231 113.0(10) . .
C211 N201 C231 104.3(10) . .
C201 N201 C221 104.1(10) . .
C211 N201 C221 111.9(11) . .
C231 N201 C221 110.8(10) . .
C301 N301 C311 112.4(12) . .
C301 N301 C321 106.9(12) . .
C311 N301 C321 109.7(11) . .
C301 N301 C331 110.8(12) . .
C311 N301 C331 105.0(12) . .
C321 N301 C331 112.1(11) . .
C411 N401 C411 67(2) . 2_656
C411 N401 C421 109.9(14) . .
C411 N401 C421 174(2) 2_656 .
C411 N401 C421 174(2) . 2_656
C411 N401 C421 109.9(14) 2_656 2_656
C421 N401 C421 73.6(18) . 2_656
C411 N401 C401 90(2) . .
C411 N401 C401 95(2) 2_656 .
C421 N401 C401 79(2) . .
C421 N401 C401 96(2) 2_656 .
C411 N401 C401 95(2) . 2_656
C411 N401 C401 90(2) 2_656 2_656
C421 N401 C401 96(2) . 2_656
C421 N401 C401 79(2) 2_656 2_656
C401 N401 C401 174(3) . 2_656
N101 C101 C102 112.6(12) . .
C101 C102 C103 102.5(12) . .
C102 C103 C104 105.4(13) . .
C112 C111 N101 116.3(12) . .
C111 C112 C113 109.8(12) . .
C114 C113 C112 111.7(13) . .
N101 C121 C122 114.4(11) . .
C123 C122 C121 108.5(12) . .
C122 C123 C124 120.0(13) . .
C132 C131 N101 114.4(11) . .
C131 C132 C133 107.0(11) . .
C132 C133 C134 110.7(11) . .
N201 C201 C202 113.2(12) . .
C201 C202 C203 107.8(13) . .
C204 C203 C202 114.5(14) . .
C212 C211 N201 112.9(13) . .
C211 C212 C213 107.2(14) . .
C214 C213 C212 111.3(15) . .
N201 C221 C222 112.8(13) . .
C223 C222 C221 109.9(14) . .
C222 C223 C224 108.8(14) . .
C232 C231 N201 114.1(10) . .
C231 C232 C233 108.7(11) . .
C234 C233 C232 117.8(11) . .
N301 C301 C302 114.4(15) . .
C303 C302 C301 108.8(16) . .
C302 C303 C304 108.6(16) . .
N301 C311 C312 113.4(13) . .
C313 C312 C311 110.9(14) . .
C314 C313 C312 115.5(14) . .
C322 C321 N301 112.4(12) . .
C323 C322 C321 108.2(13) . .
C322 C323 C324 109.3(13) . .
C332 C331 N301 111.4(15) . .
C333 C332 C331 110.3(17) . .
C334 C333 C332 108.6(17) . .
C402 C401 N401 124.9(19) . .
C403 C402 C401 114.6(19) . .
C404 C403 C402 118(3) . .
C412 C411 C412 48(3) 2_656 .
C412 C411 N401 107(3) 2_656 .
C412 C411 N401 103(2) . .
C412 C411 C411 56.6(18) 2_656 2_656
C412 C411 C411 51.4(15) . 2_656
N401 C411 C411 56.4(12) . 2_656
C412 C412 C411 70(2) 2_656 2_656
C412 C412 C413 73.6(19) 2_656 .
C411 C412 C413 139(3) 2_656 .
C412 C412 C411 62(2) 2_656 .
C411 C412 C411 72(2) 2_656 .
C413 C412 C411 108(2) . .
C412 C412 C413 62.0(17) 2_656 2_656
C411 C412 C413 106(2) 2_656 2_656
C413 C412 C413 37(2) . 2_656
C411 C412 C413 120(3) . 2_656
C413 C413 C414 77(2) 2_656 .
C413 C413 C412 78(2) 2_656 .
C414 C413 C412 129(3) . .
C413 C413 C414 65(2) 2_656 2_656
C414 C413 C414 44(3) . 2_656
C412 C413 C414 144(3) . 2_656
C413 C413 C412 64.4(19) 2_656 2_656
C414 C413 C412 141(3) . 2_656
C412 C413 C412 44(2) . 2_656
C414 C413 C412 114(2) 2_656 2_656
C414 C414 C413 73(2) 2_656 .
C414 C414 C413 63.1(18) 2_656 2_656
C413 C414 C413 38(2) . 2_656
C422 C421 N401 105.1(19) . .
C422 C421 C421 51.9(10) . 2_656
N401 C421 C421 53.2(9) . 2_656
C423 C422 C423 78(2) . 2_656
C423 C422 C421 107.9(12) . .
C423 C422 C421 156(2) 2_656 .
C423 C422 C421 156(2) . 2_656
C423 C422 C421 107.9(12) 2_656 2_656
C421 C422 C421 76.2(19) . 2_656
C422 C423 C424 102(2) . .
C422 C423 C423 50.9(10) . 2_656
C424 C423 C423 50.9(10) . 2_656
C423 C424 C423 78(2) . 2_656
O500 C500 C502 117(3) . .
O500 C500 C501 121(3) . .
C502 C500 C501 122(3) . .

loop_
_geom_bond_atom_site_label_1
_geom_bond_atom_site_label_2
_geom_bond_distance
_geom_bond_site_symmetry_2
W1 O7 1.728(6) .
W1 O1 1.877(5) .
W1 O18 1.921(5) .
W1 O13 1.929(5) .
W1 O23 1.934(5) .
W1 O19 2.322(5) .
W1 Mn1 3.2221(3) .
W2 O8 1.718(6) .
W2 O2 1.866(5) .
W2 O14 1.913(5) .
W2 O13 1.924(5) .
W2 O24 1.977(5) .
W2 O19 2.338(5) .
W2 Mn1 3.2075(3) .
W3 O9 1.726(6) .
W3 O25 1.814(5) .
W3 O15 1.896(6) .
W3 O14 1.897(5) .
W3 O3 2.179(6) .
W3 O20 2.224(5) .
W4 O10 1.718(6) .
W4 O4 1.766(6) .
W4 O16 1.920(6) .
W4 O15 1.941(6) .
W4 O26 2.166(6) .
W4 O20 2.250(5) .
W5 O11 1.719(6) .
W5 O27 1.817(6) .
W5 O16 1.876(6) .
W5 O17 1.918(6) .
W5 O5 2.180(6) .
W5 O21 2.212(5) .
W6 O12 1.713(6) .
W6 O18 1.873(5) .
W6 O28 1.929(6) .
W6 O17 1.929(6) .
W6 O6 1.967(5) .
W6 O21 2.273(5) .
W7 O32 1.723(6) .
W7 O31 1.893(6) .
W7 O28 1.896(6) .
W7 O23 1.916(5) .
W7 O29 1.983(6) .
W7 O22 2.322(5) .
W8 O33 1.719(6) .
W8 O24 1.863(5) .
W8 O29 1.866(6) .
W8 O30 1.959(6) .
W8 O25 2.024(6) .
W8 O22 2.317(5) .
W9 O34 1.717(6) .
W9 O26 1.813(6) .
W9 O30 1.898(6) .
W9 O31 1.993(6) .
W9 O27 2.031(6) .
W9 O22 2.320(5) .
Mn1 O1 1.928(5) 5_656
Mn1 O1 1.928(5) .
Mn1 O2 1.939(5) 5_656
Mn1 O2 1.939(5) .
Mn1 O19 2.223(5) 5_656
Mn1 O19 2.223(5) .
Mn1 W2 3.2074(3) 5_656
Mn1 W1 3.2221(3) 5_656
Si1 O20 1.620(5) .
Si1 O21 1.622(5) .
Si1 O19 1.626(5) .
Si1 O22 1.650(5) .
N101 C101 1.529(18) .
N101 C111 1.534(17) .
N101 C131 1.534(16) .
N101 C121 1.539(17) .
N201 C201 1.523(18) .
N201 C211 1.533(19) .
N201 C231 1.537(15) .
N201 C221 1.547(19) .
N301 C301 1.50(2) .
N301 C311 1.538(19) .
N301 C321 1.547(18) .
N301 C331 1.55(2) .
N401 C411 1.598(5) .
N401 C411 1.598(5) 2_656
N401 C421 1.601(5) .
N401 C421 1.601(5) 2_656
N401 C401 1.604(5) .
N401 C401 1.604(5) 2_656
C101 C102 1.54(2) .
C102 C103 1.59(2) .
C103 C104 1.60(2) .
C111 C112 1.49(2) .
C112 C113 1.55(2) .
C113 C114 1.55(2) .
C121 C122 1.57(2) .
C122 C123 1.49(2) .
C123 C124 1.54(2) .
C131 C132 1.513(18) .
C132 C133 1.541(19) .
C133 C134 1.584(19) .
C201 C202 1.53(2) .
C202 C203 1.53(2) .
C203 C204 1.48(2) .
C211 C212 1.52(2) .
C212 C213 1.59(2) .
C213 C214 1.57(2) .
C221 C222 1.55(2) .
C222 C223 1.55(2) .
C223 C224 1.58(2) .
C231 C232 1.496(18) .
C232 C233 1.530(18) .
C233 C234 1.498(18) .
C301 C302 1.55(3) .
C302 C303 1.52(3) .
C303 C304 1.53(3) .
C311 C312 1.56(2) .
C312 C313 1.55(2) .
C313 C314 1.47(2) .
C321 C322 1.54(2) .
C322 C323 1.54(2) .
C323 C324 1.55(2) .
C331 C332 1.55(3) .
C332 C333 1.53(3) .
C333 C334 1.46(3) .
C401 C402 1.549(5) .
C402 C403 1.549(5) .
C403 C404 1.546(5) .
C411 C412 1.45(4) 2_656
C411 C412 1.553(5) .
C411 C411 1.77(6) 2_656
C412 C412 1.23(7) 2_656
C412 C411 1.45(4) 2_656
C412 C413 1.548(5) .
C412 C413 1.68(3) 2_656
C413 C413 1.04(7) 2_656
C413 C414 1.548(5) .
C413 C414 1.66(4) 2_656
C413 C412 1.68(3) 2_656
C414 C414 1.21(7) 2_656
C414 C413 1.66(4) 2_656
C421 C422 1.554(5) .
C421 C421 1.92(4) 2_656
C422 C423 1.551(5) .
C422 C423 1.551(5) 2_656
C422 C421 1.554(5) 2_656
C423 C424 1.552(5) .
C423 C423 1.96(4) 2_656
C424 C423 1.553(5) 2_656
O500 C500 1.24(3) .
C500 C502 1.34(3) .
C500 C501 1.53(4) .

loop_
_geom_torsion_atom_site_label_1
_geom_torsion_atom_site_label_2
_geom_torsion_atom_site_label_3
_geom_torsion_atom_site_label_4
_geom_torsion
_geom_torsion_site_symmetry_1
_geom_torsion_site_symmetry_4
O7 W1 O1 Mn1 -173.8(3) . .
O18 W1 O1 Mn1 85.0(3) . .
O13 W1 O1 Mn1 -74.5(3) . .
O23 W1 O1 Mn1 12.2(8) . .
O19 W1 O1 Mn1 -0.2(2) . .
O8 W2 O2 Mn1 175.2(3) . .
O14 W2 O2 Mn1 -83.0(3) . .
O13 W2 O2 Mn1 73.9(3) . .
O24 W2 O2 Mn1 -9.8(8) . .
O19 W2 O2 Mn1 0.0(2) . .
O9 W3 O14 W2 132.8(6) . .
O25 W3 O14 W2 29.9(6) . .
O15 W3 O14 W2 -89.1(8) . .
O3 W3 O14 W2 -138.6(6) . .
O20 W3 O14 W2 -60.7(6) . .
O9 W3 O15 W4 167.3(3) . .
O25 W3 O15 W4 -89.0(3) . .
O14 W3 O15 W4 28.5(8) . .
O3 W3 O15 W4 76.7(3) . .
O20 W3 O15 W4 -1.1(3) . .
O11 W5 O16 W4 130.9(7) . .
O27 W5 O16 W4 27.3(7) . .
O17 W5 O16 W4 -92.4(8) . .
O5 W5 O16 W4 -137.7(7) . .
O21 W5 O16 W4 -60.6(7) . .
O12 W6 O18 W1 -134.1(6) . .
O28 W6 O18 W1 -34.7(6) . .
O17 W6 O18 W1 50.0(11) . .
O6 W6 O18 W1 127.1(6) . .
O21 W6 O18 W1 47.6(6) . .
O20 Si1 O19 Mn1 -62.1(4) . .
O21 Si1 O19 Mn1 64.3(4) . .
O22 Si1 O19 Mn1 -179.3(3) . .
O20 Si1 O19 W1 178.3(3) . .
O21 Si1 O19 W1 -55.3(4) . .
O22 Si1 O19 W1 61.1(4) . .
O20 Si1 O19 W2 55.9(4) . .
O21 Si1 O19 W2 -177.7(3) . .
O22 Si1 O19 W2 -61.3(4) . .
O21 Si1 O20 W3 174.7(3) . .
O19 Si1 O20 W3 -60.6(4) . .
O22 Si1 O20 W3 57.0(4) . .
O21 Si1 O20 W4 42.1(4) . .
O19 Si1 O20 W4 166.8(3) . .
O22 Si1 O20 W4 -75.6(4) . .
O20 Si1 O21 W5 -52.9(4) . .
O19 Si1 O21 W5 -177.1(3) . .
O22 Si1 O21 W5 65.5(4) . .
O20 Si1 O21 W6 174.0(3) . .
O19 Si1 O21 W6 49.7(4) . .
O22 Si1 O21 W6 -67.7(4) . .
O20 Si1 O22 W8 -62.0(4) . .
O21 Si1 O22 W8 175.7(3) . .
O19 Si1 O22 W8 56.7(4) . .
O20 Si1 O22 W9 58.4(4) . .
O21 Si1 O22 W9 -63.9(4) . .
O19 Si1 O22 W9 177.0(3) . .
O20 Si1 O22 W7 176.7(3) . .
O21 Si1 O22 W7 54.4(4) . .
O19 Si1 O22 W7 -64.7(4) . .
O33 W8 O24 W2 -136.0(8) . .
O29 W8 O24 W2 121.2(8) . .
O30 W8 O24 W2 19.5(12) . .
O25 W8 O24 W2 -37.2(8) . .
O22 W8 O24 W2 46.3(8) . .
O9 W3 O25 W8 -133.1(6) . .
O15 W3 O25 W8 128.2(5) . .
O14 W3 O25 W8 -31.7(6) . .
O3 W3 O25 W8 14.8(13) . .
O20 W3 O25 W8 54.3(6) . .
O34 W9 O26 W4 -134.9(7) . .
O30 W9 O26 W4 124.0(7) . .
O31 W9 O26 W4 24.1(11) . .
O27 W9 O26 W4 -36.5(7) . .
O22 W9 O26 W4 50.2(7) . .
O11 W5 O27 W9 -132.6(5) . .
O16 W5 O27 W9 -30.4(5) . .
O17 W5 O27 W9 128.2(5) . .
O5 W5 O27 W9 46.4(12) . .
O21 W5 O27 W9 53.9(5) . .
O32 W7 O28 W6 -130.7(6) . .
O31 W7 O28 W6 127.0(6) . .
O23 W7 O28 W6 -29.0(6) . .
O29 W7 O28 W6 39.1(12) . .
O22 W7 O28 W6 53.8(6) . .
O33 W8 O29 W7 171.9(3) . .
O24 W8 O29 W7 -84.1(3) . .
O30 W8 O29 W7 72.4(3) . .
O25 W8 O29 W7 3.0(8) . .
O22 W8 O29 W7 -0.4(3) . .
O34 W9 O30 W8 169.9(4) . .
O26 W9 O30 W8 -84.6(4) . .
O31 W9 O30 W8 71.7(4) . .
O27 W9 O30 W8 14.3(10) . .
O22 W9 O30 W8 0.0(3) . .
O32 W7 O31 W9 168.8(4) . .
O28 W7 O31 W9 -89.0(4) . .
O23 W7 O31 W9 -4.7(9) . .
O29 W7 O31 W9 72.7(4) . .
O22 W7 O31 W9 -0.5(3) . .
C111 N101 C101 C102 63.3(15) . .
C131 N101 C101 C102 -53.6(15) . .
C121 N101 C101 C102 -176.4(12) . .
N101 C101 C102 C103 -168.7(11) . .
C101 C102 C103 C104 -175.0(12) . .
C101 N101 C111 C112 59.5(15) . .
C131 N101 C111 C112 -176.3(12) . .
C121 N101 C111 C112 -55.0(15) . .
N101 C111 C112 C113 167.6(11) . .
C111 C112 C113 C114 176.2(13) . .
C101 N101 C121 C122 -173.8(11) . .
C111 N101 C121 C122 -54.9(14) . .
C131 N101 C121 C122 61.3(14) . .
N101 C121 C122 C123 162.7(11) . .
C121 C122 C123 C124 -166.4(13) . .
C101 N101 C131 C132 -56.9(15) . .
C111 N101 C131 C132 -177.7(11) . .
C121 N101 C131 C132 60.8(14) . .
N101 C131 C132 C133 -179.5(10) . .
C131 C132 C133 C134 -173.8(11) . .
C211 N201 C201 C202 59.5(16) . .
C231 N201 C201 C202 -58.6(15) . .
C221 N201 C201 C202 -178.8(12) . .
N201 C201 C202 C203 -177.4(12) . .
C201 C202 C203 C204 -174.5(14) . .
C201 N201 C211 C212 54.7(17) . .
C231 N201 C211 C212 177.8(13) . .
C221 N201 C211 C212 -62.4(16) . .
N201 C211 C212 C213 -177.4(13) . .
C211 C212 C213 C214 -76.9(18) . .
C201 N201 C221 C222 -179.6(13) . .
C211 N201 C221 C222 -57.3(17) . .
C231 N201 C221 C222 58.6(16) . .
N201 C221 C222 C223 -170.4(13) . .
C221 C222 C223 C224 72.4(18) . .
C201 N201 C231 C232 -56.0(14) . .
C211 N201 C231 C232 -179.2(11) . .
C221 N201 C231 C232 60.3(14) . .
N201 C231 C232 C233 -171.7(10) . .
C231 C232 C233 C234 71.9(15) . .
C311 N301 C301 C302 57.7(18) . .
C321 N301 C301 C302 178.1(14) . .
C331 N301 C301 C302 -59.4(18) . .
N301 C301 C302 C303 -171.5(14) . .
C301 C302 C303 C304 -179.0(15) . .
C301 N301 C311 C312 61.1(17) . .
C321 N301 C311 C312 -57.7(15) . .
C331 N301 C311 C312 -178.3(13) . .
N301 C311 C312 C313 -161.8(12) . .
C311 C312 C313 C314 66.6(19) . .
C301 N301 C321 C322 175.4(12) . .
C311 N301 C321 C322 -62.5(15) . .
C331 N301 C321 C322 53.7(16) . .
N301 C321 C322 C323 178.7(11) . .
C321 C322 C323 C324 179.3(12) . .
C301 N301 C331 C332 -61.4(18) . .
C311 N301 C331 C332 177.1(14) . .
C321 N301 C331 C332 58.0(18) . .
N301 C331 C332 C333 171.6(14) . .
C331 C332 C333 C334 -81(2) . .
C411 N401 C401 C402 -120(4) . .
C411 N401 C401 C402 -53(4) 2_656 .
C421 N401 C401 C402 129(4) . .
C421 N401 C401 C402 57(4) 2_656 .
N401 C401 C402 C403 -172(3) . .
C401 C402 C403 C404 -176(3) . .
C411 N401 C411 C412 25.9(17) 2_656 2_656
C421 N401 C411 C412 -160(3) . 2_656
C401 N401 C411 C412 122(3) . 2_656
C401 N401 C411 C412 -62(3) 2_656 2_656
C411 N401 C411 C412 -23.6(15) 2_656 .
C421 N401 C411 C412 150(3) . .
C401 N401 C411 C412 72(3) . .
C401 N401 C411 C412 -111(3) 2_656 .
C421 N401 C411 C411 174(2) . 2_656
C401 N401 C411 C411 96(2) . 2_656
C401 N401 C411 C411 -87(2) 2_656 2_656
N401 C411 C412 C412 102(3) . 2_656
C411 C411 C412 C412 77(3) 2_656 2_656
C412 C411 C412 C411 -77(3) 2_656 2_656
N401 C411 C412 C411 25.3(15) . 2_656
C412 C411 C412 C413 60(2) 2_656 .
N401 C411 C412 C413 162(3) . .
C411 C411 C412 C413 136(3) 2_656 .
C412 C411 C412 C413 21(2) 2_656 2_656
N401 C411 C412 C413 123(2) . 2_656
C411 C411 C412 C413 98(3) 2_656 2_656
C412 C412 C413 C413 -65(4) 2_656 2_656
C411 C412 C413 C413 -35(6) 2_656 2_656
C411 C412 C413 C413 -117(4) . 2_656
C412 C412 C413 C414 -128(4) 2_656 .
C411 C412 C413 C414 -97(6) 2_656 .
C411 C412 C413 C414 -180(4) . .
C413 C412 C413 C414 -62(4) 2_656 .
C412 C412 C413 C414 -65(5) 2_656 2_656
C411 C412 C413 C414 -35(8) 2_656 2_656
C411 C412 C413 C414 -117(5) . 2_656
C413 C412 C413 C414 0(3) 2_656 2_656
C411 C412 C413 C412 30(4) 2_656 2_656
C411 C412 C413 C412 -52(2) . 2_656
C413 C412 C413 C412 65(4) 2_656 2_656
C413 C413 C414 C414 68(4) 2_656 2_656
C412 C413 C414 C414 131(4) . 2_656
C412 C413 C414 C414 68(6) 2_656 2_656
C412 C413 C414 C413 63(4) . 2_656
C414 C413 C414 C413 -68(4) 2_656 2_656
C412 C413 C414 C413 0(3) 2_656 2_656
C411 N401 C421 C422 174(2) . .
C421 N401 C421 C422 -0.004(12) 2_656 .
C401 N401 C421 C422 -100(2) . .
C401 N401 C421 C422 77(2) 2_656 .
C411 N401 C421 C421 174(2) . 2_656
C401 N401 C421 C421 -100(2) . 2_656
C401 N401 C421 C421 77(2) 2_656 2_656
N401 C421 C422 C423 156(2) . .
C421 C421 C422 C423 156(2) 2_656 .
N401 C421 C422 C423 -103(4) . 2_656
C421 C421 C422 C423 -103(4) 2_656 2_656
N401 C421 C422 C421 0.004(12) . 2_656
C423 C422 C423 C424 0.000(9) 2_656 .
C421 C422 C423 C424 156(2) . .
C421 C422 C423 C424 -108(4) 2_656 .
C421 C422 C423 C423 156(2) . 2_656
C421 C422 C423 C423 -108(4) 2_656 2_656
C422 C423 C424 C423 0.000(12) . 2_656
